data_7249874
loop_
_publ_author_name
'Mai, Ying-Ying'
'Liu, Li'
'Dai, Jing-Cao'

_publ_section_title
;
 Photochromic Pyridylfulgenates and Their Cadmium Complexes
;
_journal_name_full CrystEngComm
_journal_paper_doi 10.1039/D4CE01219D
_journal_year 2025
_chemical_formula_sum 'C20 H19 N O4'
_chemical_formula_weight 337.36
_space_group_crystal_system orthorhombic
_space_group_IT_number 33
_space_group_name_Hall 'P 2c -2n'
_space_group_name_H-M_alt 'P n a 21'
_atom_sites_solution_hydrogens mixed
_audit_creation_method SHELXL-2014
_audit_update_record
;
2023-09-20 deposited with the CCDC.	2025-01-30 downloaded from the CCDC.
;
_cell_angle_alpha 90
_cell_angle_beta 90
_cell_angle_gamma 90
_cell_formula_units_Z 4
_cell_length_a 12.5813(12)
_cell_length_b 9.8659(12)
_cell_length_c 14.7378(13)
_cell_measurement_reflns_used 1420
_cell_measurement_temperature 293(2)
_cell_measurement_theta_max 23.2560
_cell_measurement_theta_min 4.2510
_cell_volume 1829.3(3)
_computing_cell_refinement 'CrysAlisPro 1.171.38.41 (Rigaku OD, 2015)'
_computing_data_collection 'CrysAlisPro 1.171.38.41 (Rigaku OD, 2015)'
_computing_data_reduction 'CrysAlisPro 1.171.38.41 (Rigaku OD, 2015)'
_computing_molecular_graphics SHELXTL-2014
_computing_publication_material SHELXTL-2014
_computing_structure_refinement 'SHELXL-2014 (Sheldrick, 2014)'
_computing_structure_solution SHELXTL-2014
_diffrn_ambient_temperature 293(2)
_diffrn_detector_area_resol_mean 8.0606
_diffrn_measured_fraction_theta_full 0.969
_diffrn_measured_fraction_theta_max 0.997
_diffrn_measurement_device_type 'Xcalibur, Eos, Gemini'
_diffrn_measurement_method '\w scans'
_diffrn_radiation_type MoK\a
_diffrn_radiation_wavelength 0.71073
_diffrn_reflns_av_R_equivalents 0.0333
_diffrn_reflns_av_unetI/netI 0.0585
_diffrn_reflns_Laue_measured_fraction_full 0.969
_diffrn_reflns_Laue_measured_fraction_max 0.997
_diffrn_reflns_limit_h_max 10
_diffrn_reflns_limit_h_min -14
_diffrn_reflns_limit_k_max 11
_diffrn_reflns_limit_k_min -10
_diffrn_reflns_limit_l_max 17
_diffrn_reflns_limit_l_min -14
_diffrn_reflns_number 4772
_diffrn_reflns_point_group_measured_fraction_full 0.823
_diffrn_reflns_point_group_measured_fraction_max 0.847
_diffrn_reflns_theta_full 25.242
_diffrn_reflns_theta_max 24.999
_diffrn_reflns_theta_min 3.521
_diffrn_source 'fine-focus sealed X-ray tube'
_exptl_absorpt_coefficient_mu 0.086
_exptl_absorpt_correction_T_max 1.00000
_exptl_absorpt_correction_T_min 0.76007
_exptl_absorpt_correction_type empirical
_exptl_absorpt_process_details multi-scan
_exptl_crystal_colour colorless
_exptl_crystal_density_diffrn 1.225
_exptl_crystal_description block
_exptl_crystal_F_000 712
_exptl_crystal_size_max 0.659
_exptl_crystal_size_mid 0.503
_exptl_crystal_size_min 0.378
_refine_diff_density_max 0.202
_refine_diff_density_min -0.161
_refine_diff_density_rms 0.038
_refine_ls_abs_structure_details
;
 Flack x determined using 591 quotients [(I+)-(I-)]/[(I+)+(I-)]
 (Parsons, Flack and Wagner, Acta Cryst. B69 (2013) 249-259).
;
_refine_ls_abs_structure_Flack 0.0(10)
_refine_ls_extinction_method none
_refine_ls_goodness_of_fit_ref 0.999
_refine_ls_hydrogen_treatment constr
_refine_ls_matrix_type full
_refine_ls_number_parameters 226
_refine_ls_number_reflns 2719
_refine_ls_number_restraints 1
_refine_ls_restrained_S_all 0.999
_refine_ls_R_factor_all 0.0895
_refine_ls_R_factor_gt 0.0532
_refine_ls_shift/su_max 0.000
_refine_ls_shift/su_mean 0.000
_refine_ls_structure_factor_coef Fsqd
_refine_ls_weighting_details 'w=1/[\s^2^(Fo^2^)+(0.0731P)^2^] where P=(Fo^2^+2Fc^2^)/3'
_refine_ls_weighting_scheme calc
_refine_ls_wR_factor_gt 0.1205
_refine_ls_wR_factor_ref 0.1413
_reflns_Friedel_coverage 0.629
_reflns_Friedel_fraction_full 0.664
_reflns_Friedel_fraction_max 0.683
_reflns_number_gt 1877
_reflns_number_total 2719
_reflns_threshold_expression 'I > 2\s(I)'
_cod_data_source_file d4ce01219d2.cif
_cod_data_source_block fulg1
_cod_database_code 7249874
_shelx_space_group_comment
;
The symmetry employed for this shelxl refinement is uniquely defined
by the following loop, which should always be used as a source of
symmetry information in preference to the above space-group names.
They are only intended as comments.
;
_shelx_estimated_absorpt_t_min 0.946
_shelx_estimated_absorpt_t_max 0.968
_shelxl_version_number 2014-3

loop_
_space_group_symop_operation_xyz
'x, y, z'
'-x, -y, z+1/2'
'x+1/2, -y+1/2, z'
'-x+1/2, y+1/2, z+1/2'

loop_
_atom_site_label
_atom_site_type_symbol
_atom_site_fract_x
_atom_site_fract_y
_atom_site_fract_z
_atom_site_U_iso_or_equiv
_atom_site_adp_type
_atom_site_occupancy
_atom_site_site_symmetry_order
_atom_site_calc_flag
_atom_site_refinement_flags_posn
_atom_site_refinement_flags_adp
_atom_site_refinement_flags_occupancy
_atom_site_disorder_assembly
_atom_site_disorder_group
N N 0.7035(4) 0.3823(5) 1.0687(3) 0.0590(12) Uani 1 1 d . . . . .
O1 O 0.7147(3) -0.0097(4) 0.7772(2) 0.0590(10) Uani 1 1 d . . . . .
O2 O 0.6460(3) 0.0353(4) 0.6428(2) 0.0653(12) Uani 1 1 d . . . . .
O3 O 0.4627(4) -0.1406(5) 0.7620(3) 0.1023(17) Uani 1 1 d . . . . .
O4 O 0.3532(3) -0.0830(4) 0.8704(3) 0.0785(13) Uani 1 1 d . . . . .
C1 C 0.5161(3) 0.0797(5) 0.9387(3) 0.0388(11) Uani 1 1 d . . . . .
H1A H 0.4776 0.0254 0.9784 0.047 Uiso 1 1 calc R U . . .
C2 C 0.5057(3) 0.0509(5) 0.8515(3) 0.0344(11) Uani 1 1 d . . . . .
C3 C 0.5582(3) 0.1204(5) 0.7723(3) 0.0352(10) Uani 1 1 d . . . . .
C4 C 0.5265(4) 0.2423(6) 0.7438(3) 0.0466(12) Uani 1 1 d . . . . .
C5 C 0.6473(4) 0.0428(5) 0.7306(3) 0.0400(11) Uani 1 1 d . . . . .
C6 C 0.4390(4) -0.0664(6) 0.8231(3) 0.0498(14) Uani 1 1 d . . . . .
C7 C 0.2799(6) -0.1908(8) 0.8432(5) 0.101(3) Uani 1 1 d . . . . .
H7A H 0.2651 -0.1847 0.7787 0.121 Uiso 1 1 calc R U . . .
H7B H 0.3111 -0.2788 0.8555 0.121 Uiso 1 1 calc R U . . .
C8 C 0.1821(7) -0.1744(12) 0.8948(10) 0.192(6) Uani 1 1 d . . . . .
H8A H 0.1327 -0.2442 0.8780 0.287 Uiso 1 1 calc R U . . .
H8B H 0.1974 -0.1810 0.9585 0.287 Uiso 1 1 calc R U . . .
H8C H 0.1517 -0.0873 0.8820 0.287 Uiso 1 1 calc R U . . .
C9 C 0.6156(5) 0.3322(6) 1.1059(3) 0.0654(17) Uani 1 1 d . . . . .
H9A H 0.5952 0.3644 1.1626 0.078 Uiso 1 1 calc R U . . .
C10 C 0.5538(4) 0.2357(6) 1.0653(3) 0.0552(14) Uani 1 1 d . . . . .
H10A H 0.4935 0.2034 1.0948 0.066 Uiso 1 1 calc R U . . .
C11 C 0.5805(3) 0.1860(5) 0.9808(3) 0.0370(11) Uani 1 1 d . . . . .
C12 C 0.6719(3) 0.2374(6) 0.9427(3) 0.0534(14) Uani 1 1 d . . . . .
H12A H 0.6948 0.2065 0.8863 0.064 Uiso 1 1 calc R U . . .
C13 C 0.7294(4) 0.3348(6) 0.9882(3) 0.0610(16) Uani 1 1 d . . . . .
H13A H 0.7901 0.3691 0.9605 0.073 Uiso 1 1 calc R U . . .
C14 C 0.5802(4) 0.3149(6) 0.6666(4) 0.0576(14) Uani 1 1 d . . . . .
C15 C 0.6794(6) 0.3641(8) 0.6732(5) 0.092(2) Uani 1 1 d . . . . .
H15A H 0.7161 0.3506 0.7273 0.110 Uiso 1 1 calc R U . . .
C16 C 0.7298(7) 0.4332(10) 0.6047(7) 0.122(3) Uani 1 1 d . . . . .
H16A H 0.7990 0.4645 0.6117 0.147 Uiso 1 1 calc R U . . .
C17 C 0.6750(9) 0.4545(10) 0.5262(7) 0.129(3) Uani 1 1 d . . . . .
H17A H 0.7068 0.5018 0.4789 0.154 Uiso 1 1 calc R U . . .
C18 C 0.5753(8) 0.4075(10) 0.5167(6) 0.121(3) Uani 1 1 d . . . . .
H18A H 0.5384 0.4226 0.4630 0.145 Uiso 1 1 calc R U . . .
C19 C 0.5271(6) 0.3366(8) 0.5869(5) 0.095(2) Uani 1 1 d . . . . .
H19A H 0.4584 0.3036 0.5797 0.114 Uiso 1 1 calc R U . . .
C20 C 0.4392(4) 0.3224(6) 0.7881(4) 0.0751(18) Uani 1 1 d . . . . .
H20A H 0.4299 0.4067 0.7565 0.113 Uiso 1 1 calc R U . . .
H20B H 0.3742 0.2715 0.7860 0.113 Uiso 1 1 calc R U . . .
H20C H 0.4576 0.3402 0.8502 0.113 Uiso 1 1 calc R U . . .
H02 H 0.6978 -0.0122 0.6222 0.113 Uiso 1 1 d R U . . .

loop_
_atom_site_aniso_label
_atom_site_aniso_U_11
_atom_site_aniso_U_22
_atom_site_aniso_U_33
_atom_site_aniso_U_23
_atom_site_aniso_U_13
_atom_site_aniso_U_12
N 0.075(3) 0.056(3) 0.045(3) 0.000(2) -0.013(2) -0.021(3)
O1 0.0524(19) 0.067(2) 0.058(2) 0.000(2) 0.001(2) 0.022(2)
O2 0.075(3) 0.079(3) 0.042(2) -0.0036(19) 0.0067(19) 0.030(2)
O3 0.098(3) 0.110(4) 0.099(3) -0.063(3) 0.034(3) -0.048(3)
O4 0.062(2) 0.077(3) 0.096(3) -0.039(3) 0.028(2) -0.037(2)
C1 0.035(2) 0.037(3) 0.045(3) -0.004(2) 0.005(2) -0.004(2)
C2 0.028(2) 0.036(3) 0.039(2) -0.007(2) -0.0008(19) 0.001(2)
C3 0.035(2) 0.037(3) 0.033(2) -0.006(2) -0.003(2) -0.003(2)
C4 0.042(2) 0.048(3) 0.050(3) -0.001(3) 0.001(2) 0.002(3)
C5 0.043(3) 0.037(3) 0.041(3) 0.001(2) 0.004(2) 0.001(3)
C6 0.051(3) 0.054(4) 0.045(3) -0.015(3) 0.005(3) -0.007(3)
C7 0.086(5) 0.076(5) 0.139(6) -0.039(5) 0.032(4) -0.057(4)
C8 0.103(6) 0.167(10) 0.305(15) -0.091(10) 0.081(9) -0.069(7)
C9 0.097(4) 0.064(4) 0.035(3) -0.011(3) 0.000(3) -0.018(4)
C10 0.060(3) 0.064(4) 0.041(3) -0.005(3) 0.002(2) -0.015(3)
C11 0.034(2) 0.046(3) 0.031(2) 0.001(2) -0.002(2) -0.004(2)
C12 0.045(3) 0.075(4) 0.041(3) -0.015(3) 0.003(2) -0.013(3)
C13 0.052(3) 0.083(5) 0.048(3) -0.007(3) -0.006(3) -0.027(3)
C14 0.059(3) 0.048(3) 0.066(3) 0.009(3) 0.000(3) 0.003(3)
C15 0.090(5) 0.110(6) 0.075(4) 0.016(4) 0.004(4) -0.031(5)
C16 0.123(7) 0.127(8) 0.117(7) 0.013(6) 0.024(6) -0.067(6)
C17 0.159(9) 0.113(7) 0.113(8) 0.049(6) 0.033(7) -0.036(7)
C18 0.135(7) 0.134(8) 0.093(5) 0.056(6) -0.007(6) 0.006(7)
C19 0.082(4) 0.120(7) 0.084(4) 0.043(5) 0.004(4) 0.001(5)
C20 0.066(4) 0.066(4) 0.093(4) 0.012(4) 0.019(3) 0.031(3)

loop_
_atom_type_symbol
_atom_type_description
_atom_type_scat_dispersion_real
_atom_type_scat_dispersion_imag
_atom_type_scat_source
C C 0.0033 0.0016 'International Tables Vol C Tables 4.2.6.8 and 6.1.1.4'
H H 0.0000 0.0000 'International Tables Vol C Tables 4.2.6.8 and 6.1.1.4'
N N 0.0061 0.0033 'International Tables Vol C Tables 4.2.6.8 and 6.1.1.4'
O O 0.0106 0.0060 'International Tables Vol C Tables 4.2.6.8 and 6.1.1.4'

loop_
_geom_angle_atom_site_label_1
_geom_angle_atom_site_label_2
_geom_angle_atom_site_label_3
_geom_angle
_geom_angle_site_symmetry_1
_geom_angle_site_symmetry_3
_geom_angle_publ_flag
C13 N C9 116.4(5) . . ?
C6 O4 C7 118.1(5) . . ?
C2 C1 C11 128.4(4) . . ?
C1 C2 C6 119.7(4) . . ?
C1 C2 C3 127.7(4) . . ?
C6 C2 C3 112.6(4) . . ?
C4 C3 C5 123.9(4) . . ?
C4 C3 C2 121.5(4) . . ?
C5 C3 C2 114.5(4) . . ?
C3 C4 C20 123.8(4) . . ?
C3 C4 C14 122.2(4) . . ?
C20 C4 C14 114.0(5) . . ?
O1 C5 O2 123.5(4) . . ?
O1 C5 C3 120.9(4) . . ?
O2 C5 C3 115.6(4) . . ?
O3 C6 O4 122.3(5) . . ?
O3 C6 C2 123.0(5) . . ?
O4 C6 C2 114.7(4) . . ?
C8 C7 O4 108.0(6) . . ?
N C9 C10 123.5(5) . . ?
C9 C10 C11 120.3(5) . . ?
C12 C11 C10 116.1(4) . . ?
C12 C11 C1 123.6(4) . . ?
C10 C11 C1 120.2(4) . . ?
C11 C12 C13 119.8(4) . . ?
N C13 C12 123.9(5) . . ?
C15 C14 C19 117.4(6) . . ?
C15 C14 C4 122.3(5) . . ?
C19 C14 C4 120.3(5) . . ?
C14 C15 C16 123.7(7) . . ?
C17 C16 C15 117.9(8) . . ?
C18 C17 C16 120.4(8) . . ?
C17 C18 C19 120.2(8) . . ?
C14 C19 C18 120.3(7) . . ?

loop_
_geom_bond_atom_site_label_1
_geom_bond_atom_site_label_2
_geom_bond_distance
_geom_bond_site_symmetry_2
_geom_bond_publ_flag
N C13 1.316(7) . ?
N C9 1.329(7) . ?
O1 C5 1.208(5) . ?
O2 C5 1.296(5) . ?
O3 C6 1.198(6) . ?
O4 C6 1.295(6) . ?
O4 C7 1.463(7) . ?
C1 C2 1.323(6) . ?
C1 C11 1.462(6) . ?
C2 C6 1.489(7) . ?
C2 C3 1.507(6) . ?
C3 C4 1.335(6) . ?
C3 C5 1.490(6) . ?
C4 C20 1.502(7) . ?
C4 C14 1.506(7) . ?
C7 C8 1.455(10) . ?
C9 C10 1.368(7) . ?
C10 C11 1.380(6) . ?
C11 C12 1.378(6) . ?
C12 C13 1.377(7) . ?
C14 C15 1.343(9) . ?
C14 C19 1.368(9) . ?
C15 C16 1.373(10) . ?
C16 C17 1.363(12) . ?
C17 C18 1.345(12) . ?
C18 C19 1.388(10) . ?
